data_7237826
loop_
_publ_author_name
'Feng, Xing'
'Zhang, Jun'
'Hu, Zhen'
'Wang, Qingsong'
'Islam, Md. Monarul'
'Ni, Jen-Shyang'
'Elsegood, Mark R. J.'
'Lam, Jacky W. Y.'
'Zhou, Erjun'
'Tang, Ben Zhong'

_publ_section_title
;
 Pyrene-based aggregation-induced emission luminogens (AIEgen): structure
 correlated with particle size distribution and mechanochromism
;
_journal_issue 23
_journal_name_full 'Journal of Materials Chemistry C'
_journal_page_first 6932
_journal_paper_doi 10.1039/C9TC01665A
_journal_volume 7
_journal_year 2019
_chemical_formula_moiety 'C34 H33 N O'
_chemical_formula_sum 'C34 H33 N O'
_chemical_formula_weight 471.61
_space_group_crystal_system monoclinic
_space_group_IT_number 14
_space_group_name_Hall '-P 2ybc'
_space_group_name_H-M_alt 'P 1 21/c 1'
_atom_sites_solution_hydrogens geom
_atom_sites_solution_primary iterative
_atom_sites_solution_secondary difmap
_audit_creation_method SHELXL-2018/3
_audit_update_record
;
2018-12-19 deposited with the CCDC.	2019-05-09 downloaded from the CCDC.
;
_cell_angle_alpha 90
_cell_angle_beta 98.578(2)
_cell_angle_gamma 90
_cell_formula_units_Z 4
_cell_length_a 10.6101(9)
_cell_length_b 22.3235(15)
_cell_length_c 11.4058(8)
_cell_measurement_reflns_used 1248
_cell_measurement_temperature 203(2)
_cell_measurement_theta_max 20.46
_cell_measurement_theta_min 2.61
_cell_volume 2671.3(3)
_computing_cell_refinement 'Bruker SAINT'
_computing_data_collection 'Bruker APEX 2'
_computing_data_reduction 'Bruker SAINT'
_computing_molecular_graphics 'Olex2 (Dolomanov et al., 2009)'
_computing_publication_material 'Bruker SHELXTL'
_computing_structure_refinement 'SHELXL-2018/3 (Sheldrick, 2018)'
_computing_structure_solution 'SHELXT-2014/5 (Sheldrick, 2015)'
_diffrn_ambient_temperature 203(2)
_diffrn_measured_fraction_theta_full 0.992
_diffrn_measured_fraction_theta_max 0.987
_diffrn_measurement_device_type 'Bruker APEX 2 CCD area detector'
_diffrn_measurement_method 'omega scans'
_diffrn_radiation_type MoK\a
_diffrn_radiation_wavelength 0.71073
_diffrn_reflns_av_R_equivalents 0.0616
_diffrn_reflns_av_unetI/netI 0.0648
_diffrn_reflns_Laue_measured_fraction_full 0.992
_diffrn_reflns_Laue_measured_fraction_max 0.987
_diffrn_reflns_limit_h_max 12
_diffrn_reflns_limit_h_min -12
_diffrn_reflns_limit_k_max 24
_diffrn_reflns_limit_k_min -26
_diffrn_reflns_limit_l_max 11
_diffrn_reflns_limit_l_min -13
_diffrn_reflns_number 17407
_diffrn_reflns_point_group_measured_fraction_full 0.992
_diffrn_reflns_point_group_measured_fraction_max 0.987
_diffrn_reflns_theta_full 25.242
_diffrn_reflns_theta_max 25.293
_diffrn_reflns_theta_min 1.824
_diffrn_source 'sealed tube'
_exptl_absorpt_coefficient_mu 0.069
_exptl_absorpt_correction_T_max 0.988
_exptl_absorpt_correction_T_min 0.983
_exptl_absorpt_correction_type multi-scan
_exptl_absorpt_process_details 'Bruker SAINT'
_exptl_crystal_colour yellow
_exptl_crystal_density_diffrn 1.173
_exptl_crystal_density_method 'not measured'
_exptl_crystal_description block
_exptl_crystal_F_000 1008
_exptl_crystal_recrystallization_method 'Re-crystallisation from solvent: tetrhahyrofuran/ hexane'
_exptl_crystal_size_max 0.250
_exptl_crystal_size_mid 0.230
_exptl_crystal_size_min 0.180
_refine_diff_density_max 0.140
_refine_diff_density_min -0.149
_refine_diff_density_rms 0.033
_refine_ls_extinction_coef 0.0053(9)
_refine_ls_extinction_expression Fc^*^=kFc[1+0.001xFc^2^\l^3^/sin(2\q)]^-1/4^
_refine_ls_extinction_method 'SHELXL-2018/3 (Sheldrick 2018)'
_refine_ls_goodness_of_fit_ref 1.010
_refine_ls_hydrogen_treatment constr
_refine_ls_matrix_type full
_refine_ls_number_parameters 358
_refine_ls_number_reflns 4795
_refine_ls_number_restraints 135
_refine_ls_restrained_S_all 1.013
_refine_ls_R_factor_all 0.1197
_refine_ls_R_factor_gt 0.0532
_refine_ls_shift/su_max 0.000
_refine_ls_shift/su_mean 0.000
_refine_ls_structure_factor_coef Fsqd
_refine_ls_weighting_details 'w=1/[\s^2^(Fo^2^)+(0.0607P)^2^] where P=(Fo^2^+2Fc^2^)/3'
_refine_ls_weighting_scheme calc
_refine_ls_wR_factor_gt 0.1236
_refine_ls_wR_factor_ref 0.1555
_reflns_Friedel_coverage 0.000
_reflns_number_gt 2407
_reflns_number_total 4795
_reflns_threshold_expression 'I > 2\s(I)'
_cod_data_source_file c9tc01665a2.cif
_cod_data_source_block 2
_cod_original_sg_symbol_H-M 'P 21/c'
_cod_database_code 7237826
_shelx_shelxl_version_number 2018/3
_shelx_space_group_comment
; 
The symmetry employed for this shelxl refinement is uniquely defined 
by the following loop, which should always be used as a source of 
symmetry information in preference to the above space-group names. 
They are only intended as comments. 
;
_shelx_estimated_absorpt_t_min 0.983
_shelx_estimated_absorpt_t_max 0.988

loop_
_space_group_symop_operation_xyz
'x, y, z'
'-x, y+1/2, -z+1/2'
'-x, -y, -z'
'x, -y-1/2, z-1/2'

loop_
_atom_site_label
_atom_site_type_symbol
_atom_site_fract_x
_atom_site_fract_y
_atom_site_fract_z
_atom_site_U_iso_or_equiv
_atom_site_adp_type
_atom_site_occupancy
_atom_site_site_symmetry_order
_atom_site_calc_flag
_atom_site_refinement_flags_posn
_atom_site_refinement_flags_adp
_atom_site_refinement_flags_occupancy
_atom_site_disorder_assembly
_atom_site_disorder_group
C1 C 0.2078(2) 0.45862(11) 0.4886(2) 0.0512(7) Uani 1 1 d . . . . .
C2 C 0.1511(3) 0.40202(11) 0.4866(2) 0.0597(7) Uani 1 1 d . . . . .
H2 H 0.163547 0.375306 0.425682 0.072 Uiso 1 1 calc R U . . .
C3 C 0.0774(2) 0.38352(11) 0.5704(2) 0.0550(7) Uani 1 1 d . . . . .
C4 C 0.0543(2) 0.42499(11) 0.6557(2) 0.0555(7) Uani 1 1 d . . . . .
H4 H -0.000208 0.414382 0.710205 0.067 Uiso 1 1 calc R U . . .
C5 C 0.1099(2) 0.48214(10) 0.6630(2) 0.0505(6) Uani 1 1 d . . . . .
C6 C 0.1901(2) 0.49840(10) 0.5808(2) 0.0458(6) Uani 1 1 d . . . . .
C7 C 0.0938(3) 0.52346(11) 0.7558(2) 0.0613(7) Uani 1 1 d . . . . .
H7 H 0.038511 0.513667 0.810046 0.074 Uiso 1 1 calc R U . . .
C8 C 0.1566(3) 0.57602(11) 0.7667(2) 0.0595(7) Uani 1 1 d . . . . .
H8 H 0.144388 0.602159 0.828638 0.071 Uiso 1 1 calc R U . . .
C9 C 0.2414(2) 0.59299(11) 0.6862(2) 0.0506(6) Uani 1 1 d . . . . .
C10 C 0.3094(3) 0.64690(11) 0.6978(2) 0.0565(7) Uani 1 1 d . . . . .
H10 H 0.298915 0.672740 0.760717 0.068 Uiso 1 1 calc R U . . .
C11 C 0.3916(3) 0.66356(11) 0.6200(2) 0.0551(7) Uani 1 1 d . . . . .
C12 C 0.4045(3) 0.62473(11) 0.5272(2) 0.0550(7) Uani 1 1 d . . . . .
H12 H 0.459672 0.635464 0.473338 0.066 Uiso 1 1 calc R U . . .
C13 C 0.2567(2) 0.55402(10) 0.5916(2) 0.0456(6) Uani 1 1 d . . . . .
C14 C 0.3389(2) 0.57046(10) 0.5108(2) 0.0495(6) Uani 1 1 d . . . . .
C15 C 0.3502(2) 0.53023(11) 0.4133(2) 0.0521(7) Uani 1 1 d . . . . .
C16 C 0.2868(3) 0.47720(11) 0.4041(2) 0.0573(7) Uani 1 1 d . . . . .
H16 H 0.295175 0.451820 0.339937 0.069 Uiso 1 1 calc R U . . .
C17 C 0.0326(3) 0.31845(11) 0.5767(3) 0.0647(8) Uani 1 1 d . . . . .
C18 C 0.0124(4) 0.28866(12) 0.4553(3) 0.0984(12) Uani 1 1 d . . . . .
H18A H -0.018668 0.248158 0.462493 0.148 Uiso 1 1 calc R U . . .
H18B H 0.092532 0.287484 0.424066 0.148 Uiso 1 1 calc R U . . .
H18C H -0.049615 0.311366 0.401876 0.148 Uiso 1 1 calc R U . . .
C19 C 0.1385(3) 0.28492(12) 0.6569(3) 0.1027(13) Uani 1 1 d . . . . .
H19A H 0.151047 0.302956 0.735115 0.154 Uiso 1 1 calc R U . . .
H19B H 0.217079 0.287333 0.623188 0.154 Uiso 1 1 calc R U . . .
H19C H 0.114402 0.243247 0.662996 0.154 Uiso 1 1 calc R U . . .
C20 C -0.0899(3) 0.31367(13) 0.6299(3) 0.1088(13) Uani 1 1 d . . . . .
H20A H -0.155025 0.338468 0.584900 0.163 Uiso 1 1 calc R U . . .
H20B H -0.074836 0.327177 0.711602 0.163 Uiso 1 1 calc R U . . .
H20C H -0.118244 0.272309 0.627090 0.163 Uiso 1 1 calc R U . . .
C21 C 0.4611(3) 0.72383(12) 0.6318(2) 0.0722(8) Uani 1 1 d D U . . .
C22 C 0.3766(4) 0.76901(16) 0.5524(5) 0.1020(18) Uani 0.810(6) 1 d D U P A 1
H22A H 0.361887 0.754336 0.471479 0.153 Uiso 0.810(6) 1 calc R U P A 1
H22B H 0.295586 0.773480 0.581290 0.153 Uiso 0.810(6) 1 calc R U P A 1
H22C H 0.419271 0.807503 0.554758 0.153 Uiso 0.810(6) 1 calc R U P A 1
C23 C 0.5899(4) 0.7208(2) 0.5871(5) 0.0990(16) Uani 0.810(6) 1 d D U P A 1
H23A H 0.577925 0.705440 0.506649 0.149 Uiso 0.810(6) 1 calc R U P A 1
H23B H 0.626765 0.760622 0.588285 0.149 Uiso 0.810(6) 1 calc R U P A 1
H23C H 0.646713 0.694495 0.637949 0.149 Uiso 0.810(6) 1 calc R U P A 1
C24 C 0.4822(7) 0.7479(3) 0.7571(4) 0.132(3) Uani 0.810(6) 1 d D U P A 1
H24A H 0.401267 0.750065 0.786755 0.197 Uiso 0.810(6) 1 calc R U P A 1
H24B H 0.539422 0.721454 0.807294 0.197 Uiso 0.810(6) 1 calc R U P A 1
H24C H 0.519474 0.787581 0.757630 0.197 Uiso 0.810(6) 1 calc R U P A 1
C22A C 0.3674(14) 0.7711(6) 0.671(2) 0.099(5) Uani 0.190(6) 1 d D U P A 2
H22D H 0.334018 0.756659 0.740214 0.149 Uiso 0.190(6) 1 calc R U P A 2
H22E H 0.412258 0.808556 0.689504 0.149 Uiso 0.190(6) 1 calc R U P A 2
H22F H 0.297580 0.777527 0.606724 0.149 Uiso 0.190(6) 1 calc R U P A 2
C23A C 0.517(2) 0.7425(10) 0.5256(15) 0.136(7) Uani 0.190(6) 1 d D U P A 2
H23D H 0.558690 0.780967 0.540584 0.204 Uiso 0.190(6) 1 calc R U P A 2
H23E H 0.578232 0.712887 0.508525 0.204 Uiso 0.190(6) 1 calc R U P A 2
H23F H 0.449420 0.746009 0.458316 0.204 Uiso 0.190(6) 1 calc R U P A 2
C24A C 0.5646(18) 0.7128(8) 0.7423(16) 0.100(6) Uani 0.190(6) 1 d D U P A 2
H24D H 0.523653 0.700704 0.809099 0.150 Uiso 0.190(6) 1 calc R U P A 2
H24E H 0.622128 0.681407 0.724499 0.150 Uiso 0.190(6) 1 calc R U P A 2
H24F H 0.612425 0.749390 0.761924 0.150 Uiso 0.190(6) 1 calc R U P A 2
C25 C 0.4358(3) 0.54631(10) 0.3274(2) 0.0568(7) Uani 1 1 d . . . . .
H25 H 0.522850 0.549875 0.357476 0.068 Uiso 1 1 calc R U . . .
C26 C 0.4029(3) 0.55628(10) 0.2120(2) 0.0504(7) Uani 1 1 d . . . . .
C27 C 0.2697(3) 0.55535(13) 0.1637(2) 0.0671(8) Uani 1 1 d . . . . .
N1 N 0.1648(3) 0.55661(14) 0.1224(2) 0.1061(10) Uani 1 1 d . . . . .
C28 C 0.6192(3) 0.58118(11) 0.1634(2) 0.0630(8) Uani 1 1 d . . . . .
H28 H 0.650520 0.581019 0.244966 0.076 Uiso 1 1 calc R U . . .
C29 C 0.4913(2) 0.57025(9) 0.1266(2) 0.0454(6) Uani 1 1 d . . . . .
C30 C 0.4490(3) 0.57125(10) 0.0055(2) 0.0535(7) Uani 1 1 d . . . . .
H30 H 0.362547 0.563934 -0.022580 0.064 Uiso 1 1 calc R U . . .
C31 C 0.5315(3) 0.58277(10) -0.0743(2) 0.0581(7) Uani 1 1 d . . . . .
H31 H 0.500708 0.583660 -0.155969 0.070 Uiso 1 1 calc R U . . .
C32 C 0.6587(3) 0.59299(10) -0.0352(2) 0.0564(7) Uani 1 1 d . . . . .
C33 C 0.7020(3) 0.59230(12) 0.0840(2) 0.0641(8) Uani 1 1 d . . . . .
H33 H 0.788601 0.599447 0.111753 0.077 Uiso 1 1 calc R U . . .
O1 O 0.7333(2) 0.60318(9) -0.12099(17) 0.0784(6) Uani 1 1 d . . . . .
C34 C 0.8665(3) 0.60836(14) -0.0852(3) 0.0938(11) Uani 1 1 d . . . . .
H34A H 0.907820 0.616283 -0.153957 0.141 Uiso 1 1 calc R U . . .
H34B H 0.899289 0.571298 -0.048027 0.141 Uiso 1 1 calc R U . . .
H34C H 0.883762 0.641048 -0.029046 0.141 Uiso 1 1 calc R U . . .

loop_
_atom_site_aniso_label
_atom_site_aniso_U_11
_atom_site_aniso_U_22
_atom_site_aniso_U_33
_atom_site_aniso_U_23
_atom_site_aniso_U_13
_atom_site_aniso_U_12
C1 0.0526(17) 0.0512(15) 0.0500(15) -0.0004(13) 0.0085(13) 0.0007(12)
C2 0.0619(19) 0.0566(17) 0.0599(18) -0.0032(14) 0.0065(15) 0.0002(14)
C3 0.0444(17) 0.0519(16) 0.0660(18) 0.0062(14) -0.0010(14) 0.0014(12)
C4 0.0432(17) 0.0580(17) 0.0650(18) 0.0088(14) 0.0076(14) -0.0007(12)
C5 0.0440(16) 0.0520(16) 0.0553(16) 0.0040(13) 0.0069(13) 0.0032(12)
C6 0.0402(16) 0.0497(15) 0.0466(15) 0.0054(12) 0.0042(12) 0.0046(11)
C7 0.0529(19) 0.0688(18) 0.0670(18) 0.0006(15) 0.0245(15) 0.0009(14)
C8 0.0592(19) 0.0631(18) 0.0603(18) -0.0083(14) 0.0217(15) -0.0005(14)
C9 0.0468(16) 0.0541(15) 0.0508(16) 0.0009(13) 0.0065(13) 0.0028(12)
C10 0.0609(19) 0.0569(16) 0.0518(16) -0.0046(13) 0.0091(14) -0.0026(13)
C11 0.0594(19) 0.0561(16) 0.0484(15) 0.0014(13) 0.0032(14) -0.0074(13)
C12 0.0559(18) 0.0614(17) 0.0488(16) 0.0043(13) 0.0114(13) -0.0093(13)
C13 0.0448(16) 0.0478(15) 0.0436(14) 0.0046(12) 0.0044(12) 0.0028(11)
C14 0.0494(17) 0.0557(15) 0.0434(14) 0.0018(12) 0.0067(13) -0.0005(12)
C15 0.0524(18) 0.0606(16) 0.0445(15) 0.0041(13) 0.0108(13) 0.0015(13)
C16 0.0656(19) 0.0605(17) 0.0471(15) -0.0054(13) 0.0129(14) 0.0000(14)
C17 0.058(2) 0.0539(16) 0.080(2) 0.0094(15) 0.0019(16) -0.0041(13)
C18 0.118(3) 0.067(2) 0.103(3) -0.0101(19) -0.006(2) -0.0253(19)
C19 0.103(3) 0.0631(19) 0.129(3) 0.0228(19) -0.026(2) 0.0025(18)
C20 0.090(3) 0.072(2) 0.170(4) 0.003(2) 0.038(3) -0.0265(18)
C21 0.088(2) 0.0629(17) 0.0665(18) -0.0065(14) 0.0131(16) -0.0277(15)
C22 0.113(4) 0.058(2) 0.134(4) 0.011(3) 0.015(3) -0.022(2)
C23 0.086(3) 0.095(3) 0.118(4) -0.011(3) 0.019(3) -0.038(2)
C24 0.204(7) 0.116(5) 0.078(3) -0.036(3) 0.034(3) -0.087(5)
C22A 0.111(11) 0.051(8) 0.131(15) -0.013(9) 0.003(9) -0.018(6)
C23A 0.164(17) 0.125(15) 0.131(10) 0.019(11) 0.062(9) -0.077(13)
C24A 0.090(11) 0.066(11) 0.131(10) -0.009(9) -0.028(8) -0.045(7)
C25 0.0546(18) 0.0636(17) 0.0535(17) -0.0017(13) 0.0122(14) -0.0037(13)
C26 0.0526(18) 0.0506(15) 0.0492(16) 0.0001(12) 0.0110(14) -0.0010(12)
C27 0.058(2) 0.089(2) 0.0568(18) 0.0097(15) 0.0166(16) -0.0036(16)
N1 0.054(2) 0.177(3) 0.087(2) 0.0248(19) 0.0103(17) -0.0079(19)
C28 0.061(2) 0.083(2) 0.0452(16) 0.0051(14) 0.0065(15) 0.0007(15)
C29 0.0510(17) 0.0404(13) 0.0454(15) 0.0012(11) 0.0095(13) 0.0028(11)
C30 0.0544(18) 0.0550(16) 0.0511(16) 0.0005(13) 0.0075(14) 0.0043(12)
C31 0.065(2) 0.0635(17) 0.0474(16) 0.0022(13) 0.0117(15) 0.0055(14)
C32 0.061(2) 0.0526(16) 0.0605(18) 0.0031(13) 0.0245(16) 0.0035(13)
C33 0.0499(19) 0.0836(19) 0.0587(18) 0.0050(15) 0.0075(15) -0.0031(14)
O1 0.0751(16) 0.0966(14) 0.0708(13) 0.0073(11) 0.0349(12) 0.0038(11)
C34 0.066(2) 0.112(3) 0.112(3) 0.003(2) 0.043(2) -0.0059(19)

loop_
_atom_type_symbol
_atom_type_description
_atom_type_scat_dispersion_real
_atom_type_scat_dispersion_imag
_atom_type_scat_source
C C 0.0033 0.0016 'International Tables Vol C Tables 4.2.6.8 and 6.1.1.4'
H H 0.0000 0.0000 'International Tables Vol C Tables 4.2.6.8 and 6.1.1.4'
N N 0.0061 0.0033 'International Tables Vol C Tables 4.2.6.8 and 6.1.1.4'
O O 0.0106 0.0060 'International Tables Vol C Tables 4.2.6.8 and 6.1.1.4'

loop_
_geom_angle_atom_site_label_1
_geom_angle_atom_site_label_2
_geom_angle_atom_site_label_3
_geom_angle
C2 C1 C6 118.4(2)
C2 C1 C16 123.1(2)
C6 C1 C16 118.4(2)
C3 C2 C1 123.0(2)
C3 C2 H2 118.5
C1 C2 H2 118.5
C2 C3 C4 117.4(2)
C2 C3 C17 121.7(2)
C4 C3 C17 120.6(3)
C3 C4 C5 122.0(2)
C3 C4 H4 119.0
C5 C4 H4 119.0
C4 C5 C6 119.1(2)
C4 C5 C7 122.3(2)
C6 C5 C7 118.5(2)
C5 C6 C1 119.7(2)
C5 C6 C13 120.6(2)
C1 C6 C13 119.6(2)
C8 C7 C5 121.2(2)
C8 C7 H7 119.4
C5 C7 H7 119.4
C7 C8 C9 121.5(2)
C7 C8 H8 119.3
C9 C8 H8 119.3
C10 C9 C13 119.0(2)
C10 C9 C8 122.2(2)
C13 C9 C8 118.8(2)
C11 C10 C9 122.4(2)
C11 C10 H10 118.8
C9 C10 H10 118.8
C10 C11 C12 117.6(2)
C10 C11 C21 121.4(2)
C12 C11 C21 120.9(2)
C11 C12 C14 122.6(2)
C11 C12 H12 118.7
C14 C12 H12 118.7
C14 C13 C9 119.4(2)
C14 C13 C6 121.2(2)
C9 C13 C6 119.4(2)
C12 C14 C13 118.9(2)
C12 C14 C15 123.0(2)
C13 C14 C15 118.1(2)
C16 C15 C14 120.2(2)
C16 C15 C25 120.5(2)
C14 C15 C25 119.3(2)
C15 C16 C1 122.3(2)
C15 C16 H16 118.9
C1 C16 H16 118.9
C20 C17 C18 108.6(3)
C20 C17 C3 112.1(2)
C18 C17 C3 111.9(2)
C20 C17 C19 108.8(3)
C18 C17 C19 108.7(3)
C3 C17 C19 106.6(2)
C17 C18 H18A 109.5
C17 C18 H18B 109.5
H18A C18 H18B 109.5
C17 C18 H18C 109.5
H18A C18 H18C 109.5
H18B C18 H18C 109.5
C17 C19 H19A 109.5
C17 C19 H19B 109.5
H19A C19 H19B 109.5
C17 C19 H19C 109.5
H19A C19 H19C 109.5
H19B C19 H19C 109.5
C17 C20 H20A 109.5
C17 C20 H20B 109.5
H20A C20 H20B 109.5
C17 C20 H20C 109.5
H20A C20 H20C 109.5
H20B C20 H20C 109.5
C24 C21 C23 108.5(3)
C23A C21 C11 114.8(9)
C24 C21 C11 113.4(3)
C23 C21 C11 112.0(3)
C24 C21 C22 108.2(4)
C23 C21 C22 107.6(3)
C11 C21 C22 106.9(3)
C23A C21 C22A 112.9(10)
C11 C21 C22A 107.5(6)
C23A C21 C24A 112.7(11)
C11 C21 C24A 101.8(6)
C22A C21 C24A 106.2(10)
C21 C22 H22A 109.5
C21 C22 H22B 109.5
H22A C22 H22B 109.5
C21 C22 H22C 109.5
H22A C22 H22C 109.5
H22B C22 H22C 109.5
C21 C23 H23A 109.5
C21 C23 H23B 109.5
H23A C23 H23B 109.5
C21 C23 H23C 109.5
H23A C23 H23C 109.5
H23B C23 H23C 109.5
C21 C24 H24A 109.5
C21 C24 H24B 109.5
H24A C24 H24B 109.5
C21 C24 H24C 109.5
H24A C24 H24C 109.5
H24B C24 H24C 109.5
C21 C22A H22D 109.5
C21 C22A H22E 109.5
H22D C22A H22E 109.5
C21 C22A H22F 109.5
H22D C22A H22F 109.5
H22E C22A H22F 109.5
C21 C23A H23D 109.5
C21 C23A H23E 109.5
H23D C23A H23E 109.5
C21 C23A H23F 109.5
H23D C23A H23F 109.5
H23E C23A H23F 109.5
C21 C24A H24D 109.5
C21 C24A H24E 109.5
H24D C24A H24E 109.5
C21 C24A H24F 109.5
H24D C24A H24F 109.5
H24E C24A H24F 109.5
C26 C25 C15 127.0(3)
C26 C25 H25 116.5
C15 C25 H25 116.5
C25 C26 C27 118.3(2)
C25 C26 C29 126.0(2)
C27 C26 C29 115.7(2)
N1 C27 C26 177.1(3)
C33 C28 C29 121.8(3)
C33 C28 H28 119.1
C29 C28 H28 119.1
C28 C29 C30 117.2(2)
C28 C29 C26 121.8(2)
C30 C29 C26 121.0(2)
C31 C30 C29 121.2(3)
C31 C30 H30 119.4
C29 C30 H30 119.4
C32 C31 C30 120.4(3)
C32 C31 H31 119.8
C30 C31 H31 119.8
O1 C32 C33 124.7(3)
O1 C32 C31 116.1(3)
C33 C32 C31 119.2(3)
C32 C33 C28 120.3(3)
C32 C33 H33 119.9
C28 C33 H33 119.9
C32 O1 C34 117.8(2)
O1 C34 H34A 109.5
O1 C34 H34B 109.5
H34A C34 H34B 109.5
O1 C34 H34C 109.5
H34A C34 H34C 109.5
H34B C34 H34C 109.5

loop_
_geom_bond_atom_site_label_1
_geom_bond_atom_site_label_2
_geom_bond_distance
C1 C2 1.398(3)
C1 C6 1.410(3)
C1 C16 1.430(3)
C2 C3 1.385(3)
C2 H2 0.9400
C3 C4 1.391(3)
C3 C17 1.533(3)
C4 C5 1.403(3)
C4 H4 0.9400
C5 C6 1.405(3)
C5 C7 1.433(3)
C6 C13 1.424(3)
C7 C8 1.346(3)
C7 H7 0.9400
C8 C9 1.429(3)
C8 H8 0.9400
C9 C10 1.399(3)
C9 C13 1.414(3)
C10 C11 1.385(3)
C10 H10 0.9400
C11 C12 1.390(3)
C11 C21 1.531(3)
C12 C14 1.396(3)
C12 H12 0.9400
C13 C14 1.409(3)
C14 C15 1.448(3)
C15 C16 1.358(3)
C15 C25 1.476(3)
C16 H16 0.9400
C17 C20 1.518(4)
C17 C18 1.523(4)
C17 C19 1.534(4)
C18 H18A 0.9700
C18 H18B 0.9700
C18 H18C 0.9700
C19 H19A 0.9700
C19 H19B 0.9700
C19 H19C 0.9700
C20 H20A 0.9700
C20 H20B 0.9700
C20 H20C 0.9700
C21 C23A 1.484(10)
C21 C24 1.511(4)
C21 C23 1.530(5)
C21 C22 1.549(4)
C21 C22A 1.559(10)
C21 C24A 1.563(10)
C22 H22A 0.9700
C22 H22B 0.9700
C22 H22C 0.9700
C23 H23A 0.9700
C23 H23B 0.9700
C23 H23C 0.9700
C24 H24A 0.9700
C24 H24B 0.9700
C24 H24C 0.9700
C22A H22D 0.9700
C22A H22E 0.9700
C22A H22F 0.9700
C23A H23D 0.9700
C23A H23E 0.9700
C23A H23F 0.9700
C24A H24D 0.9700
C24A H24E 0.9700
C24A H24F 0.9700
C25 C26 1.329(3)
C25 H25 0.9400
C26 C27 1.439(4)
C26 C29 1.482(3)
C27 N1 1.142(4)
C28 C33 1.374(4)
C28 C29 1.382(3)
C28 H28 0.9400
C29 C30 1.387(3)
C30 C31 1.378(3)
C30 H30 0.9400
C31 C32 1.376(4)
C31 H31 0.9400
C32 O1 1.366(3)
C32 C33 1.369(3)
C33 H33 0.9400
O1 C34 1.417(4)
C34 H34A 0.9700
C34 H34B 0.9700
C34 H34C 0.9700

loop_
_geom_torsion_atom_site_label_1
_geom_torsion_atom_site_label_2
_geom_torsion_atom_site_label_3
_geom_torsion_atom_site_label_4
_geom_torsion
C6 C1 C2 C3 0.6(4)
C16 C1 C2 C3 178.2(2)
C1 C2 C3 C4 3.6(4)
C1 C2 C3 C17 -171.0(2)
C2 C3 C4 C5 -4.3(4)
C17 C3 C4 C5 170.3(2)
C3 C4 C5 C6 0.8(4)
C3 C4 C5 C7 -175.4(2)
C4 C5 C6 C1 3.6(3)
C7 C5 C6 C1 179.9(2)
C4 C5 C6 C13 -174.6(2)
C7 C5 C6 C13 1.7(3)
C2 C1 C6 C5 -4.3(4)
C16 C1 C6 C5 178.0(2)
C2 C1 C6 C13 174.0(2)
C16 C1 C6 C13 -3.7(3)
C4 C5 C7 C8 174.4(2)
C6 C5 C7 C8 -1.8(4)
C5 C7 C8 C9 0.2(4)
C7 C8 C9 C10 -178.6(2)
C7 C8 C9 C13 1.6(4)
C13 C9 C10 C11 -0.1(4)
C8 C9 C10 C11 -179.9(2)
C9 C10 C11 C12 0.5(4)
C9 C10 C11 C21 177.7(2)
C10 C11 C12 C14 -0.3(4)
C21 C11 C12 C14 -177.5(2)
C10 C9 C13 C14 -0.5(3)
C8 C9 C13 C14 179.3(2)
C10 C9 C13 C6 178.5(2)
C8 C9 C13 C6 -1.7(3)
C5 C6 C13 C14 179.0(2)
C1 C6 C13 C14 0.8(3)
C5 C6 C13 C9 0.1(3)
C1 C6 C13 C9 -178.2(2)
C11 C12 C14 C13 -0.3(4)
C11 C12 C14 C15 178.9(2)
C9 C13 C14 C12 0.7(3)
C6 C13 C14 C12 -178.3(2)
C9 C13 C14 C15 -178.6(2)
C6 C13 C14 C15 2.4(3)
C12 C14 C15 C16 178.1(2)
C13 C14 C15 C16 -2.7(4)
C12 C14 C15 C25 0.7(4)
C13 C14 C15 C25 -180.0(2)
C14 C15 C16 C1 -0.3(4)
C25 C15 C16 C1 177.0(2)
C2 C1 C16 C15 -174.0(2)
C6 C1 C16 C15 3.5(4)
C2 C3 C17 C20 -153.3(3)
C4 C3 C17 C20 32.3(4)
C2 C3 C17 C18 -31.0(4)
C4 C3 C17 C18 154.6(3)
C2 C3 C17 C19 87.7(3)
C4 C3 C17 C19 -86.7(3)
C10 C11 C21 C23A -164.1(12)
C12 C11 C21 C23A 13.1(13)
C10 C11 C21 C24 26.9(5)
C12 C11 C21 C24 -156.0(4)
C10 C11 C21 C23 150.1(3)
C12 C11 C21 C23 -32.8(4)
C10 C11 C21 C22 -92.3(4)
C12 C11 C21 C22 84.8(4)
C10 C11 C21 C22A -37.4(10)
C12 C11 C21 C22A 139.7(10)
C10 C11 C21 C24A 73.9(10)
C12 C11 C21 C24A -109.0(10)
C16 C15 C25 C26 65.1(4)
C14 C15 C25 C26 -117.6(3)
C15 C25 C26 C27 4.2(4)
C15 C25 C26 C29 -177.7(2)
C33 C28 C29 C30 -0.4(4)
C33 C28 C29 C26 177.9(2)
C25 C26 C29 C28 -7.7(4)
C27 C26 C29 C28 170.5(2)
C25 C26 C29 C30 170.5(2)
C27 C26 C29 C30 -11.3(3)
C28 C29 C30 C31 -0.1(3)
C26 C29 C30 C31 -178.4(2)
C29 C30 C31 C32 0.7(4)
C30 C31 C32 O1 179.1(2)
C30 C31 C32 C33 -0.8(4)
O1 C32 C33 C28 -179.6(2)
C31 C32 C33 C28 0.4(4)
C29 C28 C33 C32 0.2(4)
C33 C32 O1 C34 5.7(4)
C31 C32 O1 C34 -174.3(2)
